data_1100891
loop_
_publ_author_name
'Cuffe, Laurence'
'Hudson, Richard D. A.'
'Gallagher, John F.'
'Jennings, Sarah'
'McAdam, C. John'
'Connelly, Rosamond B. T.'
'Manning, Anthony R.'
'Robinson, Brian. H.'
'Simpson, Jim'

_publ_section_title
;
 Synthesis, Structure, and Redox Chemistry of Ethenyl and Ethynyl
 Ferrocene Polyaromatic Dyads
;
_journal_coden_ASTM ORGND7
_journal_issue 9
_journal_name_full Organometallics
_journal_page_first 2051
_journal_page_last 2060
_journal_paper_doi 10.1021/om0492653
_journal_volume 24
_journal_year 2005
_chemical_formula_moiety 'C28 H20 Fe'
_chemical_formula_sum 'C28 H20 Fe'
_chemical_formula_weight 412.29
_chemical_name_systematic
;
(E)-1-ferrocenyl-2-(1-pyrenyl) ethene
;
_space_group_IT_number 14
_symmetry_cell_setting monoclinic
_symmetry_space_group_name_Hall '-P 2ybc'
_symmetry_space_group_name_H-M 'P 1 21/c 1'
_atom_sites_solution_hydrogens geom
_atom_sites_solution_primary direct
_atom_sites_solution_secondary difmap
_cell_angle_alpha 90.00
_cell_angle_beta 110.62(3)
_cell_angle_gamma 90.00
_cell_formula_units_Z 4
_cell_length_a 19.12(3)
_cell_length_b 7.379(9)
_cell_length_c 14.89(3)
_cell_measurement_reflns_used 3254
_cell_measurement_temperature 168(2)
_cell_measurement_theta_max 25.65
_cell_measurement_theta_min 2.72
_cell_volume 1966(5)
_diffrn_ambient_temperature 168(2)
_diffrn_detector_area_resol_mean ?
_diffrn_measurement_device_type 'CCD area detector'
_diffrn_measurement_method '\f and \w scans'
_diffrn_radiation_monochromator graphite
_diffrn_radiation_source 'fine-focus sealed tube'
_diffrn_radiation_type MoK\a
_diffrn_radiation_wavelength 0.71073
_diffrn_reflns_av_R_equivalents 0.0841
_diffrn_reflns_av_sigmaI/netI 0.1049
_diffrn_reflns_limit_h_max 23
_diffrn_reflns_limit_h_min -23
_diffrn_reflns_limit_k_max 9
_diffrn_reflns_limit_k_min -5
_diffrn_reflns_limit_l_max 18
_diffrn_reflns_limit_l_min -18
_diffrn_reflns_number 23370
_diffrn_reflns_theta_max 26.47
_diffrn_reflns_theta_min 2.28
_diffrn_standards_decay_% ?
_diffrn_standards_interval_count ?
_diffrn_standards_interval_time ?
_diffrn_standards_number ?
_exptl_absorpt_coefficient_mu 0.778
_exptl_absorpt_correction_T_max 1.000000
_exptl_absorpt_correction_T_min 0.845189
_exptl_absorpt_correction_type multi-scan
_exptl_absorpt_process_details 'SADABS Bruker 1997'
_exptl_crystal_colour red
_exptl_crystal_density_diffrn 1.393
_exptl_crystal_density_meas ?
_exptl_crystal_density_method 'not measured'
_exptl_crystal_description plate
_exptl_crystal_F_000 856
_exptl_crystal_size_max 0.25
_exptl_crystal_size_mid 0.17
_exptl_crystal_size_min 0.05
_refine_ls_extinction_coef ?
_refine_ls_extinction_method none
_refine_ls_goodness_of_fit_ref 0.829
_refine_ls_hydrogen_treatment constr
_refine_ls_matrix_type full
_refine_ls_number_parameters 262
_refine_ls_number_reflns 4001
_refine_ls_number_restraints 0
_refine_ls_restrained_S_all 0.829
_refine_ls_R_factor_all 0.1020
_refine_ls_R_factor_gt 0.0363
_refine_ls_shift/su_max 0.001
_refine_ls_shift/su_mean '< 0.001'
_refine_ls_structure_factor_coef Fsqd
_refine_ls_weighting_details 'calc w=1/[\s^2^(Fo^2^)+(0.0270P)^2^+0.0000P] where P=(Fo^2^+2Fc^2^)/3'
_refine_ls_weighting_scheme calc
_refine_ls_wR_factor_gt 0.0594
_refine_ls_wR_factor_ref 0.0696
_reflns_number_gt 2081
_reflns_number_total 4001
_reflns_threshold_expression I>2\s(I)
_cod_original_sg_symbol_H-M P21/c
_cod_database_code 1100891

loop_
_symmetry_equiv_pos_as_xyz
'x, y, z'
'-x, y+1/2, -z+1/2'
'-x, -y, -z'
'x, -y-1/2, z-1/2'

loop_
_atom_site_label
_atom_site_type_symbol
_atom_site_fract_x
_atom_site_fract_y
_atom_site_fract_z
_atom_site_U_iso_or_equiv
_atom_site_adp_type
_atom_site_occupancy
_atom_site_symmetry_multiplicity
_atom_site_calc_flag
_atom_site_refinement_flags
_atom_site_disorder_assembly
_atom_site_disorder_group
C1 C 0.47603(17) 0.8951(4) 0.7826(2) 0.0460(8) Uani 1 1 d . . .
H1 H 0.5126 0.8191 0.7722 0.055 Uiso 1 1 calc R . .
C2 C 0.48342(17) 0.9905(4) 0.8678(2) 0.0482(8) Uani 1 1 d . . .
H2 H 0.5264 0.9914 0.9247 0.058 Uiso 1 1 calc R . .
C3 C 0.41642(19) 1.0836(4) 0.8538(2) 0.0538(9) Uani 1 1 d . . .
H3 H 0.4060 1.1573 0.8998 0.065 Uiso 1 1 calc R . .
C4 C 0.36763(18) 1.0493(4) 0.7603(2) 0.0548(9) Uani 1 1 d . . .
H4 H 0.3184 1.0958 0.7319 0.066 Uiso 1 1 calc R . .
C5 C 0.40428(19) 0.9337(4) 0.7156(2) 0.0514(9) Uani 1 1 d . . .
H5 H 0.3842 0.8895 0.6517 0.062 Uiso 1 1 calc R . .
Fe1 Fe 0.39580(2) 0.81332(5) 0.83414(3) 0.03032(12) Uani 1 1 d . . .
C6 C 0.41067(14) 0.5420(3) 0.85998(19) 0.0345(7) Uani 1 1 d . . .
H6 H 0.4493 0.4697 0.8524 0.041 Uiso 1 1 calc R . .
C7 C 0.41370(14) 0.6338(3) 0.94409(19) 0.0334(7) Uani 1 1 d . . .
H7 H 0.4549 0.6340 1.0030 0.040 Uiso 1 1 calc R . .
C8 C 0.34496(14) 0.7260(3) 0.92630(19) 0.0354(7) Uani 1 1 d . . .
H8 H 0.3321 0.7981 0.9710 0.043 Uiso 1 1 calc R . .
C9 C 0.29906(13) 0.6917(3) 0.83035(19) 0.0342(6) Uani 1 1 d . . .
H9 H 0.2499 0.7373 0.7994 0.041 Uiso 1 1 calc R . .
C10 C 0.33874(13) 0.5770(3) 0.78740(19) 0.0288(6) Uani 1 1 d . . .
C11 C 0.31499(14) 0.5140(3) 0.68919(19) 0.0310(7) Uani 1 1 d . . .
H11 H 0.3498 0.4434 0.6718 0.037 Uiso 1 1 calc R . .
C12 C 0.24877(14) 0.5454(3) 0.62043(19) 0.0335(7) Uani 1 1 d . . .
H12 H 0.2135 0.6132 0.6383 0.040 Uiso 1 1 calc R . .
C13 C 0.22527(14) 0.4855(3) 0.52025(19) 0.0317(7) Uani 1 1 d . . .
C14 C 0.24930(14) 0.3173(4) 0.4973(2) 0.0396(7) Uani 1 1 d . . .
H14 H 0.2797 0.2416 0.5476 0.047 Uiso 1 1 calc R . .
C15 C 0.22978(15) 0.2597(4) 0.4036(2) 0.0448(8) Uani 1 1 d . . .
H15 H 0.2482 0.1468 0.3907 0.054 Uiso 1 1 calc R . .
C16 C 0.18381(14) 0.3629(4) 0.3275(2) 0.0370(7) Uani 1 1 d . . .
C17 C 0.16191(15) 0.3073(4) 0.2295(2) 0.0482(8) Uani 1 1 d . . .
H17 H 0.1791 0.1938 0.2153 0.058 Uiso 1 1 calc R . .
C18 C 0.11794(16) 0.4093(5) 0.1566(2) 0.0528(9) Uani 1 1 d . . .
H18 H 0.1045 0.3663 0.0926 0.063 Uiso 1 1 calc R . .
C19 C 0.09101(14) 0.5832(4) 0.1745(2) 0.0421(8) Uani 1 1 d . . .
C20 C 0.04480(15) 0.6926(5) 0.1008(2) 0.0534(9) Uani 1 1 d . . .
H20 H 0.0299 0.6521 0.0362 0.064 Uiso 1 1 calc R . .
C21 C 0.02045(16) 0.8602(5) 0.1209(2) 0.0572(10) Uani 1 1 d . . .
H21 H -0.0116 0.9320 0.0701 0.069 Uiso 1 1 calc R . .
C22 C 0.04236(15) 0.9227(4) 0.2137(2) 0.0506(8) Uani 1 1 d . . .
H22 H 0.0263 1.0389 0.2261 0.061 Uiso 1 1 calc R . .
C23 C 0.08794(13) 0.8178(4) 0.29012(19) 0.0365(7) Uani 1 1 d . . .
C24 C 0.11216(14) 0.8773(4) 0.3870(2) 0.0413(8) Uani 1 1 d . . .
H24 H 0.0975 0.9941 0.4006 0.050 Uiso 1 1 calc R . .
C25 C 0.15535(14) 0.7735(4) 0.4606(2) 0.0373(7) Uani 1 1 d . . .
H25 H 0.1704 0.8195 0.5242 0.045 Uiso 1 1 calc R . .
C26 C 0.17904(13) 0.5946(4) 0.44466(19) 0.0292(6) Uani 1 1 d . . .
C27 C 0.15775(13) 0.5336(4) 0.34842(19) 0.0313(7) Uani 1 1 d . . .
C28 C 0.11207(13) 0.6432(3) 0.2708(2) 0.0332(7) Uani 1 1 d . . .

loop_
_atom_site_aniso_label
_atom_site_aniso_U_11
_atom_site_aniso_U_22
_atom_site_aniso_U_33
_atom_site_aniso_U_23
_atom_site_aniso_U_13
_atom_site_aniso_U_12
C1 0.050(2) 0.0432(19) 0.055(2) 0.0017(17) 0.0305(19) -0.0091(16)
C2 0.053(2) 0.045(2) 0.046(2) 0.0003(16) 0.0162(18) -0.0220(17)
C3 0.089(3) 0.0251(18) 0.055(3) -0.0032(16) 0.035(2) -0.0116(18)
C4 0.058(2) 0.038(2) 0.066(3) 0.0237(18) 0.020(2) 0.0053(17)
C5 0.072(2) 0.050(2) 0.034(2) 0.0032(17) 0.020(2) -0.0208(19)
Fe1 0.0332(2) 0.0253(2) 0.0340(2) 0.0028(2) 0.01381(18) 0.0005(2)
C6 0.0370(19) 0.0274(16) 0.043(2) 0.0037(14) 0.0193(16) 0.0030(13)
C7 0.0320(16) 0.0318(17) 0.0341(18) 0.0085(13) 0.0090(14) 0.0041(12)
C8 0.0390(17) 0.0371(18) 0.0354(18) 0.0001(14) 0.0195(15) 0.0012(14)
C9 0.0266(14) 0.0347(15) 0.0450(18) 0.0057(16) 0.0172(14) 0.0060(14)
C10 0.0249(16) 0.0276(16) 0.0332(17) 0.0040(13) 0.0092(14) -0.0002(12)
C11 0.0330(17) 0.0223(15) 0.0407(19) 0.0019(13) 0.0170(15) -0.0008(12)
C12 0.0338(17) 0.0302(16) 0.0393(19) 0.0030(14) 0.0165(15) 0.0022(13)
C13 0.0283(16) 0.0312(17) 0.0359(18) -0.0009(14) 0.0119(14) -0.0033(13)
C14 0.0400(17) 0.0311(16) 0.0440(19) 0.0003(16) 0.0102(14) 0.0001(15)
C15 0.0457(19) 0.0321(18) 0.059(2) -0.0073(16) 0.0222(18) 0.0014(14)
C16 0.0317(17) 0.0383(18) 0.041(2) -0.0071(15) 0.0135(15) -0.0064(13)
C17 0.0435(18) 0.0472(19) 0.057(2) -0.014(2) 0.0220(17) -0.0067(17)
C18 0.042(2) 0.073(2) 0.043(2) -0.0140(19) 0.0141(17) -0.0129(18)
C19 0.0250(17) 0.065(2) 0.038(2) 0.0013(18) 0.0130(15) -0.0064(16)
C20 0.0287(17) 0.099(3) 0.0331(19) 0.001(2) 0.0112(15) -0.009(2)
C21 0.0328(19) 0.094(3) 0.046(2) 0.025(2) 0.0155(17) 0.0081(18)
C22 0.0330(18) 0.068(2) 0.056(2) 0.021(2) 0.0221(17) 0.0140(16)
C23 0.0228(15) 0.0519(18) 0.0385(18) 0.0077(18) 0.0153(14) 0.0025(15)
C24 0.0345(18) 0.0397(18) 0.054(2) 0.0021(16) 0.0211(16) 0.0105(14)
C25 0.0325(16) 0.0419(18) 0.0398(19) -0.0016(15) 0.0154(15) 0.0034(14)
C26 0.0217(15) 0.0338(16) 0.0319(18) 0.0008(14) 0.0093(13) -0.0012(13)
C27 0.0230(16) 0.0353(17) 0.0389(19) -0.0024(14) 0.0151(14) -0.0062(13)
C28 0.0219(15) 0.0423(19) 0.0384(19) -0.0002(14) 0.0144(14) -0.0046(13)

loop_
_atom_type_symbol
_atom_type_description
_atom_type_scat_dispersion_real
_atom_type_scat_dispersion_imag
_atom_type_scat_source
C C 0.0033 0.0016 'International Tables Vol C Tables 4.2.6.8 and 6.1.1.4'
H H 0.0000 0.0000 'International Tables Vol C Tables 4.2.6.8 and 6.1.1.4'
Fe Fe 0.3463 0.8444 'International Tables Vol C Tables 4.2.6.8 and 6.1.1.4'
